data_2229504
loop_
_publ_author_name
'Zhang, Cunlong'
'Zhai, Xin'
'Wan, Furen'
'Gong, Ping'
'Jiang, Yuyang'

_publ_section_title
;
 2-Chloro-1-[4-(2-fluorobenzyl)piperazin-1-yl]ethanone
;
_journal_coeditor_code SI2316
_journal_issue 3
_journal_name_full 'Acta Crystallographica Section E'
_journal_page_first o708
_journal_paper_doi 10.1107/S1600536811006180
_journal_volume 67
_journal_year 2011
_chemical_formula_iupac 'C13 H16 Cl F N2 O'
_chemical_formula_moiety 'C13 H16 Cl F N2 O'
_chemical_formula_sum 'C13 H16 Cl F N2 O'
_chemical_formula_weight 270.73
_chemical_name_systematic
;
2-Chloro-1-[4-(2-fluorobenzyl)piperazin-1-yl]ethanone
;
_space_group_IT_number 19
_symmetry_cell_setting orthorhombic
_symmetry_space_group_name_Hall 'P 2ac 2ab'
_symmetry_space_group_name_H-M 'P 21 21 21'
_atom_sites_solution_hydrogens geom
_atom_sites_solution_primary direct
_atom_sites_solution_secondary difmap
_audit_creation_method SHELXL-97
_cell_angle_alpha 90.00
_cell_angle_beta 90.00
_cell_angle_gamma 90.00
_cell_formula_units_Z 4
_cell_length_a 7.9350(5)
_cell_length_b 8.4610(4)
_cell_length_c 19.0040(11)
_cell_measurement_reflns_used 25
_cell_measurement_temperature 291(2)
_cell_measurement_theta_max 15
_cell_measurement_theta_min 7.5
_cell_volume 1275.89(12)
_computing_cell_refinement 'SAINT (Bruker, 2001)'
_computing_data_collection 'APEX2 (Bruker, 2003)'
_computing_data_reduction 'SAINT (Bruker, 2001)'
_computing_molecular_graphics 'DIAMOND (Brandenburg, 1999)'
_computing_publication_material 'SHELXL97 (Sheldrick, 2008)'
_computing_structure_refinement 'SHELXL97 (Sheldrick, 2008)'
_computing_structure_solution 'SHELXS97 (Sheldrick, 2008)'
_diffrn_ambient_temperature 291(2)
_diffrn_measured_fraction_theta_full 0.998
_diffrn_measured_fraction_theta_max 0.946
_diffrn_measurement_device_type 'Bruker APEXII CCD'
_diffrn_measurement_method \w
_diffrn_radiation_monochromator graphite
_diffrn_radiation_source 'fine-focus sealed tube'
_diffrn_radiation_type MoK\a
_diffrn_radiation_wavelength 0.71069
_diffrn_reflns_av_R_equivalents 0.0326
_diffrn_reflns_av_sigmaI/netI 0.0270
_diffrn_reflns_limit_h_max 10
_diffrn_reflns_limit_h_min -10
_diffrn_reflns_limit_k_max 10
_diffrn_reflns_limit_k_min -10
_diffrn_reflns_limit_l_max 25
_diffrn_reflns_limit_l_min -25
_diffrn_reflns_number 12886
_diffrn_reflns_theta_full 25.00
_diffrn_reflns_theta_max 28.36
_diffrn_reflns_theta_min 3.22
_exptl_absorpt_coefficient_mu 0.301
_exptl_absorpt_correction_T_max 0.716
_exptl_absorpt_correction_T_min 0.566
_exptl_absorpt_correction_type multi-scan
_exptl_absorpt_process_details '(SADABS; Bruker, 2001)'
_exptl_crystal_colour colorless
_exptl_crystal_density_diffrn 1.409
_exptl_crystal_density_method 'not measured'
_exptl_crystal_description block
_exptl_crystal_F_000 568
_exptl_crystal_size_max 0.30
_exptl_crystal_size_mid 0.30
_exptl_crystal_size_min 0.20
_refine_diff_density_max 0.330
_refine_diff_density_min -0.179
_refine_ls_abs_structure_details 'Flack (1983), 1255 Friedel pairs'
_refine_ls_abs_structure_Flack 0.03(7)
_refine_ls_extinction_coef 0.077(3)
_refine_ls_extinction_expression Fc^*^=kFc[1+0.001xFc^2^\l^3^/sin(2\q)]^-1/4^
_refine_ls_extinction_method 'SHELXL97 (Sheldrick, 2008)'
_refine_ls_goodness_of_fit_ref 1.005
_refine_ls_hydrogen_treatment constr
_refine_ls_matrix_type full
_refine_ls_number_parameters 165
_refine_ls_number_reflns 3001
_refine_ls_number_restraints 0
_refine_ls_restrained_S_all 1.005
_refine_ls_R_factor_all 0.0438
_refine_ls_R_factor_gt 0.0352
_refine_ls_shift/su_max 0.000
_refine_ls_shift/su_mean 0.000
_refine_ls_structure_factor_coef Fsqd
_refine_ls_weighting_details 'w=1/[\s^2^(Fo^2^)+(0.0280P)^2^+0.4000P] where P=(Fo^2^+2Fc^2^)/3'
_refine_ls_weighting_scheme calc
_refine_ls_wR_factor_gt 0.0795
_refine_ls_wR_factor_ref 0.0848
_reflns_number_gt 2550
_reflns_number_total 3001
_reflns_threshold_expression I>2sigma(I)
_cod_data_source_file si2316.cif
_cod_data_source_block I
_cod_database_code 2229504
_cod_database_fobs_code 2229504

loop_
_symmetry_equiv_pos_as_xyz
'x, y, z'
'-x+1/2, -y, z+1/2'
'x+1/2, -y+1/2, -z'
'-x, y+1/2, -z+1/2'

loop_
_atom_site_type_symbol
_atom_site_label
_atom_site_fract_x
_atom_site_fract_y
_atom_site_fract_z
_atom_site_U_iso_or_equiv
_atom_site_adp_type
_atom_site_calc_flag
_atom_site_refinement_flags
_atom_site_occupancy
_atom_site_disorder_assembly
_atom_site_disorder_group
O O1 1.51486(16) 0.40256(17) 0.67832(8) 0.0512(3) Uani d . 1 . .
Cl Cl1 1.23456(9) 0.09826(6) 0.64207(3) 0.06647(19) Uani d . 1 . .
F F1 0.6313(2) 0.88072(19) 0.64912(8) 0.0801(4) Uani d . 1 . .
N N1 0.96049(18) 0.62572(16) 0.64509(8) 0.0378(3) Uani d . 1 . .
N N2 1.2433(2) 0.46187(17) 0.70180(8) 0.0437(4) Uani d . 1 . .
C C1 0.8356(2) 0.8253(2) 0.56706(9) 0.0415(4) Uani d . 1 . .
C C2 0.7317(3) 0.9332(2) 0.59859(10) 0.0492(5) Uani d . 1 . .
C C3 0.7224(3) 1.0901(3) 0.58058(12) 0.0622(6) Uani d . 1 . .
H H3 0.6497 1.1582 0.6041 0.075 Uiso calc R 1 . .
C C4 0.8215(3) 1.1433(3) 0.52783(12) 0.0623(6) Uani d . 1 . .
H H4 0.8177 1.2491 0.5146 0.075 Uiso calc R 1 . .
C C5 0.9276(3) 1.0405(3) 0.49380(12) 0.0588(6) Uani d . 1 . .
H H5 0.9960 1.0766 0.4574 0.071 Uiso calc R 1 . .
C C6 0.9328(3) 0.8832(3) 0.51363(10) 0.0524(5) Uani d . 1 . .
H H6 1.0047 0.8148 0.4898 0.063 Uiso calc R 1 . .
C C7 0.8427(2) 0.6546(2) 0.58860(10) 0.0459(4) Uani d . 1 . .
H H7A 0.7312 0.6211 0.6034 0.055 Uiso calc R 1 . .
H H7B 0.8746 0.5912 0.5482 0.055 Uiso calc R 1 . .
C C8 1.1333(2) 0.6613(2) 0.62433(10) 0.0424(4) Uani d . 1 . .
H H8A 1.1409 0.7723 0.6118 0.051 Uiso calc R 1 . .
H H8B 1.1613 0.6000 0.5828 0.051 Uiso calc R 1 . .
C C9 1.2590(2) 0.6266(2) 0.68052(10) 0.0459(4) Uani d . 1 . .
H H9A 1.3719 0.6464 0.6631 0.055 Uiso calc R 1 . .
H H9B 1.2395 0.6951 0.7207 0.055 Uiso calc R 1 . .
C C10 1.0718(2) 0.4225(3) 0.72213(11) 0.0500(5) Uani d . 1 . .
H H10A 1.0413 0.4821 0.7638 0.060 Uiso calc R 1 . .
H H10B 1.0655 0.3109 0.7336 0.060 Uiso calc R 1 . .
C C11 0.9506(2) 0.4583(2) 0.66487(11) 0.0460(5) Uani d . 1 . .
H H11A 0.9758 0.3931 0.6242 0.055 Uiso calc R 1 . .
H H11B 0.8372 0.4337 0.6804 0.055 Uiso calc R 1 . .
C C12 1.3729(2) 0.3613(2) 0.69620(9) 0.0388(4) Uani d . 1 . .
C C13 1.3417(3) 0.1882(2) 0.71208(10) 0.0476(5) Uani d . 1 . .
H H13A 1.2753 0.1787 0.7547 0.057 Uiso calc R 1 . .
H H13B 1.4484 0.1351 0.7197 0.057 Uiso calc R 1 . .

loop_
_atom_site_aniso_label
_atom_site_aniso_U_11
_atom_site_aniso_U_22
_atom_site_aniso_U_33
_atom_site_aniso_U_12
_atom_site_aniso_U_13
_atom_site_aniso_U_23
O1 0.0326(7) 0.0537(8) 0.0671(9) 0.0000(6) -0.0001(6) 0.0034(7)
Cl1 0.0760(4) 0.0506(3) 0.0729(3) -0.0109(3) -0.0059(3) -0.0099(3)
F1 0.0805(10) 0.0910(10) 0.0688(8) 0.0264(8) 0.0272(8) 0.0187(8)
N1 0.0326(7) 0.0339(7) 0.0471(8) 0.0024(6) -0.0027(6) 0.0003(6)
N2 0.0343(8) 0.0416(7) 0.0552(9) 0.0042(7) 0.0010(8) 0.0090(6)
C1 0.0373(9) 0.0480(10) 0.0393(9) 0.0030(8) -0.0091(7) -0.0007(8)
C2 0.0465(11) 0.0587(12) 0.0423(9) 0.0063(10) -0.0002(9) 0.0045(8)
C3 0.0751(15) 0.0544(11) 0.0573(12) 0.0190(12) 0.0006(12) -0.0014(10)
C4 0.0801(17) 0.0479(12) 0.0590(13) -0.0008(11) -0.0167(11) 0.0099(10)
C5 0.0596(14) 0.0677(14) 0.0492(11) -0.0068(11) -0.0017(10) 0.0128(10)
C6 0.0502(11) 0.0624(13) 0.0447(10) 0.0049(10) -0.0006(9) -0.0006(10)
C7 0.0400(10) 0.0464(10) 0.0512(10) -0.0017(8) -0.0089(9) -0.0047(9)
C8 0.0363(9) 0.0337(8) 0.0570(11) -0.0023(7) -0.0006(8) 0.0053(8)
C9 0.0370(9) 0.0362(9) 0.0645(11) -0.0006(8) -0.0076(9) 0.0016(8)
C10 0.0393(11) 0.0497(11) 0.0610(12) 0.0068(8) 0.0094(9) 0.0158(10)
C11 0.0328(9) 0.0397(9) 0.0656(13) -0.0015(8) 0.0056(9) 0.0061(9)
C12 0.0364(9) 0.0433(9) 0.0366(8) 0.0023(8) -0.0050(7) -0.0010(7)
C13 0.0479(11) 0.0442(11) 0.0506(11) 0.0067(9) -0.0049(9) 0.0071(9)

loop_
_atom_type_symbol
_atom_type_description
_atom_type_scat_dispersion_real
_atom_type_scat_dispersion_imag
_atom_type_scat_source
C C 0.0033 0.0016 'International Tables Vol C Tables 4.2.6.8 and 6.1.1.4'
H H 0.0000 0.0000 'International Tables Vol C Tables 4.2.6.8 and 6.1.1.4'
N N 0.0061 0.0033 'International Tables Vol C Tables 4.2.6.8 and 6.1.1.4'
O O 0.0106 0.0060 'International Tables Vol C Tables 4.2.6.8 and 6.1.1.4'
F F 0.0171 0.0103 'International Tables Vol C Tables 4.2.6.8 and 6.1.1.4'
Cl Cl 0.1484 0.1585 'International Tables Vol C Tables 4.2.6.8 and 6.1.1.4'

loop_
_geom_angle_atom_site_label_1
_geom_angle_atom_site_label_2
_geom_angle_atom_site_label_3
_geom_angle_site_symmetry_1
_geom_angle_site_symmetry_3
_geom_angle
_geom_angle_publ_flag
C7 N1 C8 . . 111.87(15) ?
C7 N1 C11 . . 108.62(14) ?
C8 N1 C11 . . 108.59(13) ?
C12 N2 C10 . . 126.45(15) ?
C12 N2 C9 . . 121.38(16) ?
C10 N2 C9 . . 111.92(15) ?
C6 C1 C2 . . 115.21(18) ?
C6 C1 C7 . . 121.77(18) ?
C2 C1 C7 . . 123.02(18) ?
F1 C2 C1 . . 117.11(18) ?
F1 C2 C3 . . 118.22(19) ?
C1 C2 C3 . . 124.7(2) ?
C4 C3 C2 . . 118.4(2) ?
C4 C3 H3 . . 120.8 ?
C2 C3 H3 . . 120.8 ?
C3 C4 C5 . . 119.7(2) ?
C3 C4 H4 . . 120.2 ?
C5 C4 H4 . . 120.2 ?
C4 C5 C6 . . 120.0(2) ?
C4 C5 H5 . . 120.0 ?
C6 C5 H5 . . 120.0 ?
C1 C6 C5 . . 122.1(2) ?
C1 C6 H6 . . 119.0 ?
C5 C6 H6 . . 119.0 ?
N1 C7 C1 . . 112.92(15) ?
N1 C7 H7A . . 109.0 ?
C1 C7 H7A . . 109.0 ?
N1 C7 H7B . . 109.0 ?
C1 C7 H7B . . 109.0 ?
H7A C7 H7B . . 107.8 ?
N1 C8 C9 . . 113.25(16) ?
N1 C8 H8A . . 108.9 ?
C9 C8 H8A . . 108.9 ?
N1 C8 H8B . . 108.9 ?
C9 C8 H8B . . 108.9 ?
H8A C8 H8B . . 107.7 ?
N2 C9 C8 . . 109.27(15) ?
N2 C9 H9A . . 109.8 ?
C8 C9 H9A . . 109.8 ?
N2 C9 H9B . . 109.8 ?
C8 C9 H9B . . 109.8 ?
H9A C9 H9B . . 108.3 ?
N2 C10 C11 . . 111.40(16) ?
N2 C10 H10A . . 109.3 ?
C11 C10 H10A . . 109.3 ?
N2 C10 H10B . . 109.3 ?
C11 C10 H10B . . 109.3 ?
H10A C10 H10B . . 108.0 ?
N1 C11 C10 . . 110.55(16) ?
N1 C11 H11A . . 109.5 ?
C10 C11 H11A . . 109.5 ?
N1 C11 H11B . . 109.5 ?
C10 C11 H11B . . 109.5 ?
H11A C11 H11B . . 108.1 ?
O1 C12 N2 . . 123.07(18) ?
O1 C12 C13 . . 118.68(17) ?
N2 C12 C13 . . 118.24(17) ?
C12 C13 Cl1 . . 110.34(13) ?
C12 C13 H13A . . 109.6 ?
Cl1 C13 H13A . . 109.6 ?
C12 C13 H13B . . 109.6 ?
Cl1 C13 H13B . . 109.6 ?
H13A C13 H13B . . 108.1 ?

loop_
_geom_bond_atom_site_label_1
_geom_bond_atom_site_label_2
_geom_bond_site_symmetry_2
_geom_bond_distance
_geom_bond_publ_flag
O1 C12 . 1.228(2) ?
Cl1 C13 . 1.753(2) ?
F1 C2 . 1.324(2) ?
N1 C7 . 1.444(2) ?
N1 C8 . 1.459(2) ?
N1 C11 . 1.467(2) ?
N2 C12 . 1.339(2) ?
N2 C10 . 1.454(2) ?
N2 C9 . 1.457(2) ?
C1 C6 . 1.366(3) ?
C1 C2 . 1.369(3) ?
C1 C7 . 1.502(3) ?
C2 C3 . 1.373(3) ?
C3 C4 . 1.351(3) ?
C3 H3 . 0.9300 ?
C4 C5 . 1.373(3) ?
C4 H4 . 0.9300 ?
C5 C6 . 1.384(3) ?
C5 H5 . 0.9300 ?
C6 H6 . 0.9300 ?
C7 H7A . 0.9700 ?
C7 H7B . 0.9700 ?
C8 C9 . 1.490(3) ?
C8 H8A . 0.9700 ?
C8 H8B . 0.9700 ?
C9 H9A . 0.9700 ?
C9 H9B . 0.9700 ?
C10 C11 . 1.483(3) ?
C10 H10A . 0.9700 ?
C10 H10B . 0.9700 ?
C11 H11A . 0.9700 ?
C11 H11B . 0.9700 ?
C12 C13 . 1.515(3) ?
C13 H13A . 0.9700 ?
C13 H13B . 0.9700 ?

loop_
_geom_torsion_atom_site_label_1
_geom_torsion_atom_site_label_2
_geom_torsion_atom_site_label_3
_geom_torsion_atom_site_label_4
_geom_torsion_site_symmetry_1
_geom_torsion_site_symmetry_2
_geom_torsion_site_symmetry_3
_geom_torsion_site_symmetry_4
_geom_torsion
_geom_torsion_publ_flag
C6 C1 C2 F1 . . . . 177.86(18) ?
C7 C1 C2 F1 . . . . -1.6(3) ?
C6 C1 C2 C3 . . . . -0.9(3) ?
C7 C1 C2 C3 . . . . 179.7(2) ?
F1 C2 C3 C4 . . . . -178.3(2) ?
C1 C2 C3 C4 . . . . 0.4(3) ?
C2 C3 C4 C5 . . . . 0.1(3) ?
C3 C4 C5 C6 . . . . 0.0(3) ?
C2 C1 C6 C5 . . . . 0.9(3) ?
C7 C1 C6 C5 . . . . -179.60(19) ?
C4 C5 C6 C1 . . . . -0.5(3) ?
C8 N1 C7 C1 . . . . -63.4(2) ?
C11 N1 C7 C1 . . . . 176.72(16) ?
C6 C1 C7 N1 . . . . 93.1(2) ?
C2 C1 C7 N1 . . . . -87.4(2) ?
C7 N1 C8 C9 . . . . -177.68(15) ?
C11 N1 C8 C9 . . . . -57.8(2) ?
C12 N2 C9 C8 . . . . 120.59(19) ?
C10 N2 C9 C8 . . . . -54.0(2) ?
N1 C8 C9 N2 . . . . 56.1(2) ?
C12 N2 C10 C11 . . . . -118.1(2) ?
C9 N2 C10 C11 . . . . 56.2(2) ?
C7 N1 C11 C10 . . . . 179.10(16) ?
C8 N1 C11 C10 . . . . 57.2(2) ?
N2 C10 C11 N1 . . . . -57.6(2) ?
C10 N2 C12 O1 . . . . 179.59(18) ?
C9 N2 C12 O1 . . . . 5.8(3) ?
C10 N2 C12 C13 . . . . 0.2(3) ?
C9 N2 C12 C13 . . . . -173.64(16) ?
O1 C12 C13 Cl1 . . . . -103.48(18) ?
N2 C12 C13 Cl1 . . . . 75.97(19) ?

loop_
_cod_related_entry_id
_cod_related_entry_database
_cod_related_entry_code
1 ChemSpider 7604686
